data_4115095
loop_
_publ_author_name
'Patrick Amrhein'
'Alexander Shivanyuk'
'Darren W. Johnson'
'Julius Rebek'

_publ_contact_author
;
Julius Rebek, Jr.
Skaggs Institute for Chemical Biology (MB26)
The Scripps Research Institute
10550 N. Torrey Pines Road
La Jolla, CA  92037
;
_publ_contact_author_email jrebek@scripps.edu
_publ_contact_author_fax 858-784-2876
_publ_contact_author_phone 858-784-2250
_publ_section_title
;
 Metal-Switching and Self-Inclusion of Functional Cavitands
;
_journal_name_full 'Journal of the American Chemical Society'
_journal_page_first 10349
_journal_page_last 10358
_journal_paper_doi 10.1021/ja0204269
_journal_volume 124
_journal_year 2002
_chemical_formula_sum 'C94.25 H48 N8 O25.6 P2'
_chemical_formula_weight 1763.95
_space_group_IT_number 15
_symmetry_cell_setting monoclinic
_symmetry_space_group_name_Hall '-C 2yc'
_symmetry_space_group_name_H-M 'C 1 2/c 1'
_atom_sites_solution_hydrogens geom
_atom_sites_solution_primary direct
_atom_sites_solution_secondary difmap
_audit_creation_method SHELXL-97
_cell_angle_alpha 90.00
_cell_angle_beta 102.94(3)
_cell_angle_gamma 90.00
_cell_formula_units_Z 4
_cell_length_a 19.817(4)
_cell_length_b 29.334(6)
_cell_length_c 17.757(4)
_cell_measurement_reflns_used 11540
_cell_measurement_temperature 119(2)
_cell_measurement_theta_max 44.49
_cell_measurement_theta_min 3.38
_cell_volume 10060(4)
_computing_cell_refinement
;
SMART (Siemens, 1995), SAINT (Siemens, 1995)
;
_computing_data_reduction
;
SAINT (Siemens, 1995), XPREP (Siemens, 1995)
;
_computing_structure_refinement 'SHELXL-97 (Sheldrick, 1997)'
_computing_structure_solution 'SHELXL-97 (Sheldrick, 1997)'
_diffrn_ambient_temperature 293(2)
_diffrn_measured_fraction_theta_full 0.890
_diffrn_measured_fraction_theta_max 0.890
_diffrn_measurement_device_type '3 circle diffractometer'
_diffrn_measurement_method
;
omega scans with profile analysis
;
_diffrn_radiation_detector 'CCD area detector'
_diffrn_radiation_monochromator 'mirror optics'
_diffrn_radiation_source 'X-ray tube'
_diffrn_radiation_type CuK\a
_diffrn_radiation_wavelength 1.54180
_diffrn_reflns_av_R_equivalents 0.0392
_diffrn_reflns_av_sigmaI/netI 0.0458
_diffrn_reflns_limit_h_max 18
_diffrn_reflns_limit_h_min -18
_diffrn_reflns_limit_k_max 25
_diffrn_reflns_limit_k_min -26
_diffrn_reflns_limit_l_max 15
_diffrn_reflns_limit_l_min -15
_diffrn_reflns_number 11540
_diffrn_reflns_theta_full 44.49
_diffrn_reflns_theta_max 44.49
_diffrn_reflns_theta_min 3.38
_exptl_absorpt_coefficient_mu 1.011
_exptl_absorpt_correction_T_max 0.963
_exptl_absorpt_correction_T_min 0.725
_exptl_absorpt_correction_type psi-scan
_exptl_crystal_colour colorless
_exptl_crystal_density_diffrn 1.165
_exptl_crystal_description block
_exptl_crystal_F_000 3617
_exptl_crystal_size_max 0.1
_exptl_crystal_size_mid 0.1
_exptl_crystal_size_min 0.05
_refine_diff_density_max 0.456
_refine_diff_density_min -0.319
_refine_diff_density_rms 0.098
_refine_ls_extinction_method none
_refine_ls_goodness_of_fit_ref 2.035
_refine_ls_hydrogen_treatment mixed
_refine_ls_matrix_type full
_refine_ls_number_parameters 589
_refine_ls_number_reflns 3523
_refine_ls_number_restraints 9
_refine_ls_restrained_S_all 2.035
_refine_ls_R_factor_all 0.1515
_refine_ls_R_factor_gt 0.1418
_refine_ls_shift/su_max 0.001
_refine_ls_shift/su_mean 0.000
_refine_ls_structure_factor_coef Fsqd
_refine_ls_weighting_details 'calc w=1/[\s^2^(Fo^2^)+(0.2000P)^2^+0.0000P] where P=(Fo^2^+2Fc^2^)/3'
_refine_ls_weighting_scheme calc
_refine_ls_wR_factor_gt 0.4085
_refine_ls_wR_factor_ref 0.4256
_reflns_number_gt 2976
_reflns_number_total 3523
_reflns_threshold_expression >2sigma(I)
_cod_data_source_file ja0204269_2.cif
_cod_data_source_block pphos
_cod_original_formula_sum 'C94.25 H48 N8 O25.60 P2'
_cod_database_code 4115095

loop_
_symmetry_equiv_pos_as_xyz
'x, y, z'
'-x, y, -z+1/2'
'x+1/2, y+1/2, z'
'-x+1/2, y+1/2, -z+1/2'
'-x, -y, -z'
'x, -y, z-1/2'
'-x+1/2, -y+1/2, -z'
'x+1/2, -y+1/2, z-1/2'

loop_
_atom_site_label
_atom_site_type_symbol
_atom_site_fract_x
_atom_site_fract_y
_atom_site_fract_z
_atom_site_U_iso_or_equiv
_atom_site_adp_type
_atom_site_occupancy
_atom_site_symmetry_multiplicity
_atom_site_calc_flag
_atom_site_refinement_flags
O1 O -0.8087(3) 0.8744(2) -0.0377(4) 0.0955(18) Uani 1 1 d .
O2 O -1.1632(3) 0.8860(2) -0.0656(3) 0.0889(17) Uani 1 1 d .
O3 O -0.9177(3) 0.8783(2) 0.0340(3) 0.1048(19) Uani 1 1 d .
O4 O -0.7567(3) 0.88675(19) -0.2862(3) 0.0923(18) Uani 1 1 d .
C5 C -0.9265(4) 0.7983(4) 0.0291(5) 0.087(3) Uani 1 1 d .
H5A H -0.9604 0.8001 0.0577 0.104 Uiso 1 1 calc R
O6 O -1.0823(4) 0.7290(2) 0.0125(4) 0.129(2) Uani 1 1 d .
N7 N -0.8375(4) 0.7093(3) -0.0595(6) 0.102(2) Uani 1 1 d .
H7A H -0.8483 0.6870 -0.0330 0.122 Uiso 1 1 calc R
C8 C -1.1859(4) 0.8455(3) -0.1014(6) 0.083(2) Uani 1 1 d .
C9 C -1.1741(4) 0.8049(3) -0.0591(5) 0.086(2) Uani 1 1 d .
H9A H -1.1481 0.8051 -0.0086 0.104 Uiso 1 1 calc R
C10 C -0.7872(4) 0.8787(3) -0.1638(7) 0.087(3) Uani 1 1 d .
H10A H -0.7586 0.8533 -0.1529 0.104 Uiso 1 1 calc R
C11 C -1.0973(5) 0.9011(3) -0.0689(5) 0.082(2) Uani 1 1 d .
C12 C -1.0915(5) 0.9378(3) -0.1150(5) 0.090(2) Uani 1 1 d .
C13 C -1.2011(4) 0.7648(4) -0.0924(7) 0.102(3) Uani 1 1 d .
N14 N -0.9394(4) 0.7164(3) 0.0285(5) 0.113(3) Uani 1 1 d .
H14A H -0.9828 0.7127 0.0088 0.135 Uiso 1 1 calc R
N15 N -1.2652(5) 0.7241(3) -0.2082(5) 0.123(3) Uani 1 1 d .
H15A H -1.2512 0.7162 -0.2488 0.148 Uiso 1 1 calc R
C16 C -0.8538(5) 0.7525(4) -0.0370(5) 0.091(3) Uani 1 1 d .
C17 C -0.8230(4) 0.7917(4) -0.0522(5) 0.091(3) Uani 1 1 d .
H17A H -0.7874 0.7903 -0.0784 0.109 Uiso 1 1 calc R
C18 C -0.8380(5) 0.9389(3) -0.2526(6) 0.092(3) Uani 1 1 d .
C19 C -0.8613(5) 0.9343(4) -0.1233(7) 0.100(3) Uani 1 1 d .
C20 C -0.7952(4) 0.8998(3) -0.2323(6) 0.081(2) Uani 1 1 d .
O21 O -1.3306(4) 0.7005(3) -0.1229(6) 0.138(3) Uani 1 1 d .
C22 C -0.9651(5) 0.9348(3) -0.0636(6) 0.095(3) Uani 1 1 d .
C23 C -0.8969(5) 0.8365(4) 0.0088(5) 0.083(2) Uani 1 1 d .
C24 C -1.0399(5) 0.8811(3) -0.0190(4) 0.080(2) Uani 1 1 d .
H24A H -1.0458 0.8569 0.0127 0.095 Uiso 1 1 calc R
C25 C -0.8918(5) 0.9533(3) -0.0587(5) 0.103(3) Uani 1 1 d .
H25A H -0.8627 0.9424 -0.0099 0.124 Uiso 1 1 calc R
C26 C -0.9758(6) 0.8978(3) -0.0176(5) 0.093(3) Uani 1 1 d .
O27 O -0.7858(4) 0.7258(3) -0.1550(5) 0.143(3) Uani 1 1 d .
C28 C -0.9058(5) 0.7565(4) 0.0068(6) 0.102(3) Uani 1 1 d .
C29 C -1.2517(4) 0.8054(4) -0.2091(5) 0.092(3) Uani 1 1 d .
H29A H -1.2792 0.8057 -0.2590 0.110 Uiso 1 1 calc R
N30 N -1.1946(4) 0.7230(3) -0.0499(5) 0.101(2) Uani 1 1 d .
H30A H -1.2303 0.7055 -0.0577 0.121 Uiso 1 1 calc R
C31 C -0.8697(4) 0.9542(3) -0.1949(7) 0.087(2) Uani 1 1 d .
H31A H -0.8984 0.9796 -0.2054 0.105 Uiso 1 1 calc R
C32 C -1.2396(5) 0.7648(4) -0.1707(6) 0.097(3) Uani 1 1 d .
C33 C -1.1508(5) 0.9605(2) -0.1689(5) 0.097(3) Uani 1 1 d .
H33B H -1.1920 0.9531 -0.1493 0.117 Uiso 1 1 calc R
C34 C -1.2250(4) 0.8450(3) -0.1769(5) 0.079(2) Uani 1 1 d .
C35 C -1.0235(7) 0.9531(3) -0.1102(5) 0.107(3) Uani 1 1 d .
H35A H -1.0175 0.9777 -0.1411 0.128 Uiso 1 1 calc R
C36 C -0.8213(5) 0.8948(4) -0.1098(6) 0.090(3) Uani 1 1 d .
C37 C -0.8442(5) 0.8348(4) -0.0289(5) 0.092(3) Uani 1 1 d .
O38 O -0.8430(4) 0.6805(3) 0.0920(5) 0.194(4) Uani 1 1 d .
C39 C -0.8073(6) 0.6976(3) -0.1168(8) 0.100(3) Uani 1 1 d .
C40 C -0.9509(6) 0.6474(4) 0.0982(8) 0.151(4) Uiso 1 1 d .
C41 C -1.2152(8) 1.0339(4) -0.2077(9) 0.186(6) Uani 1 1 d .
H41A H -1.2098 1.0665 -0.2045 0.279 Uiso 1 1 calc R
H41B H -1.2505 1.0248 -0.1817 0.279 Uiso 1 1 calc R
H41C H -1.2282 1.0250 -0.2610 0.279 Uiso 1 1 calc R
C42 C -0.8905(6) 1.0061(3) -0.0562(6) 0.126(4) Uani 1 1 d .
H42A H -0.9167 1.0180 -0.1050 0.151 Uiso 1 1 calc R
H42B H -0.9123 1.0166 -0.0157 0.151 Uiso 1 1 calc R
C43 C -1.1470(6) 1.0112(3) -0.1697(7) 0.143(4) Uani 1 1 d .
H43A H -1.1118 1.0203 -0.1969 0.171 Uiso 1 1 calc R
H43B H -1.1326 1.0221 -0.1169 0.171 Uiso 1 1 calc R
C44 C -0.7977(4) 0.6496(3) -0.1306(6) 0.114(3) Uiso 1 1 d .
C45 C -0.9066(6) 0.6849(4) 0.0777(7) 0.134(4) Uani 1 1 d .
C47 C -1.1397(7) 0.7090(3) -0.0005(8) 0.121(4) Uani 1 1 d .
C48 C -1.1465(6) 0.6680(4) 0.0451(7) 0.142(4) Uiso 1 1 d .
C49 C -1.3113(7) 0.6964(4) -0.1832(10) 0.146(4) Uani 1 1 d .
C51 C -0.8167(6) 1.0241(4) -0.0413(7) 0.162(5) Uani 1 1 d .
H51A H -0.8174 1.0568 -0.0430 0.243 Uiso 1 1 calc R
H51B H -0.7943 1.0126 -0.0802 0.243 Uiso 1 1 calc R
H51C H -0.7916 1.0142 0.0087 0.243 Uiso 1 1 calc R
C59 C -1.3433(7) 0.6572(5) -0.2464(9) 0.180(5) Uiso 1 1 d .
C80 C -1.5144(11) 0.7499(7) -0.2830(13) 0.112(7) Uiso 0.38 1 d PD
C100 C -0.9723(8) 0.8392(5) -0.2793(9) 0.168(5) Uiso 1 1 d .
C101 C -0.9641(9) 0.7999(6) -0.3179(12) 0.206(6) Uiso 1 1 d .
C102 C -0.975(2) 0.7695(15) -0.280(3) 0.240(16) Uiso 0.50 1 d P
C103 C -1.0000 0.855(2) -0.2500 0.21(2) Uiso 0.50 2 d SP
C310 C -1.3956(9) 0.6261(6) -0.2197(11) 0.157(5) Uiso 0.75 1 d P
P310 P -1.4279(5) 0.6592(4) -0.2215(7) 0.118(3) Uiso 0.25 1 d P
O310 O -1.463(2) 0.7146(14) -0.275(3) 0.236(18) Uiso 0.25 1 d PD
C311 C -1.543(2) 0.7941(14) -0.253(3) 0.150(15) Uiso 0.25 1 d PD
O311 O -1.4568(13) 0.6552(9) -0.1502(17) 0.137(8) Uiso 0.25 1 d P
O312 O -1.4375(15) 0.6202(9) -0.2751(19) 0.140(8) Uiso 0.25 1 d P
C312 C -1.4683(18) 0.5716(13) -0.251(3) 0.135(13) Uiso 0.25 1 d P
C320 C -1.1791(14) 0.6324(7) 0.0145(16) 0.189(8) Uiso 0.75 1 d P
P320 P -1.1465(8) 0.6288(4) -0.0085(9) 0.133(4) Uiso 0.25 1 d P
O320 O -1.2069(12) 0.6259(7) -0.0454(16) 0.110(6) Uiso 0.25 1 d P
O321 O -1.1209(14) 0.5887(9) 0.0437(18) 0.143(8) Uiso 0.25 1 d PD
O322 O -1.082(3) 0.6310(15) -0.037(3) 0.234(17) Uiso 0.25 1 d P
C322 C -1.009(2) 0.6217(13) -0.029(3) 0.136(12) Uiso 0.25 1 d P
C323 C -1.162(3) 0.582(3) 0.107(3) 0.26(3) Uiso 0.25 1 d PD
C324 C -1.126(2) 0.5519(15) 0.177(3) 0.141(13) Uiso 0.25 1 d PD
C330 C -0.8287(12) 0.6195(7) -0.0991(14) 0.194(7) Uiso 0.75 1 d P
P330 P -0.8502(7) 0.6359(4) -0.2195(9) 0.144(4) Uiso 0.25 1 d P
O330 O -0.913(2) 0.6663(12) -0.237(3) 0.196(13) Uiso 0.25 1 d P
O331 O -0.809(2) 0.6356(14) -0.286(3) 0.210(15) Uiso 0.25 1 d P
C331 C -0.919(2) 0.7151(15) -0.285(3) 0.144(14) Uiso 0.25 1 d P
C332 C -0.960(2) 0.7347(14) -0.321(3) 0.129(12) Uiso 0.25 1 d P
O332 O -0.8746(17) 0.5940(12) -0.208(2) 0.179(12) Uiso 0.25 1 d P
C333 C -0.910(2) 0.5646(15) -0.275(3) 0.140(13) Uiso 0.25 1 d PD
C335 C -0.8861(14) 0.6083(8) -0.1256(16) 0.162(8) Uiso 0.50 1 d PD
C336 C -0.892(13) 0.516(4) -0.245(15) 0.56(13) Uiso 0.25 1 d PD
C340 C -0.9109(19) 0.6349(13) 0.195(2) 0.169(12) Uiso 0.38 1 d P
P340 P -0.9439(12) 0.6059(8) 0.0316(15) 0.233(8) Uiso 0.25 1 d PD
O341 O -0.901(3) 0.615(2) -0.043(2) 0.29(2) Uiso 0.25 1 d PD
C341 C -0.9759(14) 0.6467(9) 0.1880(17) 0.131(8) Uiso 0.38 1 d P
C342 C -0.9125(17) 0.6094(13) 0.149(2) 0.107(10) Uiso 0.25 1 d PD
O342 O -0.908(7) 0.568(2) 0.098(3) 0.50(7) Uiso 0.25 1 d PD
O400 O -0.851(2) 0.5209(14) 0.083(3) 0.371(19) Uiso 0.50 1 d P
O401 O -1.5582(8) 0.7642(6) -0.2175(9) 0.212(5) Uiso 0.75 1 d P
O402 O -1.1141(16) 0.5218(11) 0.127(2) 0.297(13) Uiso 0.50 1 d P
O403 O -0.929(3) 0.6443(16) -0.345(3) 0.275(19) Uiso 0.30 1 d P

loop_
_atom_site_aniso_label
_atom_site_aniso_U_11
_atom_site_aniso_U_22
_atom_site_aniso_U_33
_atom_site_aniso_U_23
_atom_site_aniso_U_13
_atom_site_aniso_U_12
O1 0.104(4) 0.123(5) 0.064(5) -0.026(3) 0.029(3) -0.024(4)
O2 0.112(5) 0.090(4) 0.074(4) -0.015(3) 0.040(3) 0.012(3)
O3 0.119(4) 0.132(5) 0.068(4) -0.029(4) 0.030(4) -0.018(4)
O4 0.105(4) 0.103(4) 0.076(4) -0.013(3) 0.036(3) -0.025(3)
C5 0.081(5) 0.103(8) 0.074(6) -0.002(5) 0.014(4) 0.007(6)
O6 0.093(4) 0.142(5) 0.170(7) 0.054(4) 0.071(4) 0.030(4)
N7 0.104(5) 0.108(7) 0.094(7) -0.002(5) 0.025(5) 0.010(4)
C8 0.094(5) 0.087(7) 0.084(8) 0.021(6) 0.053(5) 0.017(5)
C9 0.087(5) 0.095(7) 0.088(7) -0.017(6) 0.042(4) 0.006(5)
C10 0.102(6) 0.094(6) 0.064(7) -0.011(6) 0.017(6) -0.015(4)
C11 0.103(7) 0.083(6) 0.072(6) -0.025(5) 0.043(6) 0.003(5)
C12 0.116(8) 0.085(7) 0.078(7) -0.019(5) 0.040(6) 0.002(6)
C13 0.091(6) 0.117(9) 0.109(9) 0.032(8) 0.043(6) 0.016(5)
N14 0.090(4) 0.126(6) 0.119(7) 0.041(5) 0.018(5) 0.032(5)
N15 0.160(7) 0.115(6) 0.114(7) 0.003(5) 0.072(5) -0.033(5)
C16 0.076(6) 0.127(10) 0.075(7) 0.014(6) 0.024(5) 0.000(6)
C17 0.081(5) 0.140(9) 0.054(6) -0.008(6) 0.021(4) -0.003(6)
C18 0.130(7) 0.071(6) 0.081(8) -0.005(6) 0.034(6) -0.036(5)
C19 0.106(6) 0.087(7) 0.112(10) -0.033(7) 0.034(6) -0.025(5)
C20 0.100(5) 0.098(7) 0.060(7) -0.025(6) 0.049(5) -0.018(5)
O21 0.137(5) 0.184(7) 0.101(6) 0.019(5) 0.042(5) -0.012(4)
C22 0.143(9) 0.078(6) 0.073(6) -0.022(5) 0.041(6) 0.000(6)
C23 0.101(7) 0.099(8) 0.046(5) -0.012(5) 0.013(5) -0.002(6)
C24 0.101(7) 0.086(5) 0.062(6) -0.021(4) 0.039(5) -0.003(5)
C25 0.128(7) 0.108(7) 0.088(7) -0.043(5) 0.054(6) -0.027(5)
C26 0.118(8) 0.110(7) 0.049(6) -0.026(5) 0.016(6) 0.019(6)
O27 0.192(7) 0.126(6) 0.124(6) 0.015(5) 0.061(5) 0.032(5)
C28 0.092(7) 0.127(10) 0.078(7) 0.038(6) 0.002(6) -0.007(6)
C29 0.119(6) 0.098(8) 0.069(6) 0.016(6) 0.045(5) -0.001(6)
N30 0.101(5) 0.103(6) 0.111(6) 0.026(5) 0.049(5) 0.022(4)
C31 0.133(7) 0.071(5) 0.068(7) -0.014(5) 0.046(6) -0.017(4)
C32 0.123(7) 0.090(8) 0.089(8) -0.010(7) 0.048(6) -0.012(5)
C33 0.143(7) 0.058(6) 0.102(8) 0.009(5) 0.053(6) 0.028(4)
C34 0.096(5) 0.092(7) 0.062(7) 0.011(6) 0.048(5) 0.004(5)
C35 0.184(11) 0.063(5) 0.083(7) -0.021(4) 0.050(8) 0.025(7)
C36 0.112(6) 0.115(8) 0.050(8) -0.028(6) 0.030(6) -0.034(6)
C37 0.083(6) 0.137(10) 0.055(6) -0.023(5) 0.016(5) -0.011(6)
O38 0.112(6) 0.271(9) 0.209(9) 0.152(8) 0.059(5) 0.049(5)
C39 0.120(7) 0.093(7) 0.080(8) 0.004(6) 0.009(6) 0.019(6)
C41 0.221(13) 0.124(8) 0.233(15) 0.047(9) 0.092(11) 0.079(9)
C42 0.187(9) 0.088(7) 0.128(9) -0.053(5) 0.087(7) -0.042(6)
C43 0.204(11) 0.111(9) 0.133(10) 0.002(6) 0.080(8) 0.038(7)
C45 0.086(7) 0.183(9) 0.146(10) 0.057(8) 0.054(6) 0.006(7)
C47 0.119(9) 0.108(7) 0.170(11) 0.050(7) 0.104(8) 0.032(7)
C49 0.162(11) 0.151(10) 0.123(12) -0.021(9) 0.027(9) -0.009(8)
C51 0.203(11) 0.134(8) 0.168(11) -0.080(8) 0.080(9) -0.072(8)

loop_
_atom_type_symbol
_atom_type_description
_atom_type_scat_dispersion_real
_atom_type_scat_dispersion_imag
_atom_type_scat_source
C C 0.0181 0.0091 'International Tables Vol C Tables 4.2.6.8 and 6.1.1.4'
H H 0.0000 0.0000 'International Tables Vol C Tables 4.2.6.8 and 6.1.1.4'
N N 0.0311 0.0180 'International Tables Vol C Tables 4.2.6.8 and 6.1.1.4'
O O 0.0492 0.0322 'International Tables Vol C Tables 4.2.6.8 and 6.1.1.4'
P P 0.2955 0.4335 'International Tables Vol C Tables 4.2.6.8 and 6.1.1.4'

loop_
_geom_angle_atom_site_label_1
_geom_angle_atom_site_label_2
_geom_angle_atom_site_label_3
_geom_angle
_geom_angle_site_symmetry_1
_geom_angle_site_symmetry_3
C37 O1 C36 118.5(5) . .
C8 O2 C11 118.0(5) . .
C23 O3 C26 113.6(5) . .
C34 O4 C20 115.8(5) 2_354 .
C23 C5 C28 119.0(9) . .
C39 N7 C16 128.8(9) . .
O2 C8 C34 120.6(8) . .
O2 C8 C9 119.3(9) . .
C34 C8 C9 119.9(9) . .
C13 C9 C8 119.8(10) . .
C20 C10 C36 119.8(9) . .
C12 C11 O2 118.6(9) . .
C12 C11 C24 122.7(8) . .
O2 C11 C24 118.3(9) . .
C11 C12 C35 114.9(8) . .
C11 C12 C33 124.9(9) . .
C35 C12 C33 120.2(10) . .
C9 C13 C32 119.4(8) . .
C9 C13 N30 121.8(11) . .
C32 C13 N30 118.7(10) . .
C45 N14 C28 123.5(7) . .
C49 N15 C32 123.2(9) . .
C17 C16 N7 124.9(11) . .
C17 C16 C28 116.7(10) . .
N7 C16 C28 118.4(11) . .
C16 C17 C37 121.4(10) . .
C31 C18 C20 114.5(8) . .
C31 C18 C33 123.4(10) . 2_354
C20 C18 C33 122.1(10) . 2_354
C31 C19 C36 117.3(9) . .
C31 C19 C25 123.8(10) . .
C36 C19 C25 118.9(11) . .
C10 C20 O4 121.4(9) . .
C10 C20 C18 122.9(8) . .
O4 C20 C18 115.5(9) . .
C35 C22 C26 116.0(9) . .
C35 C22 C25 123.7(11) . .
C26 C22 C25 120.3(10) . .
C5 C23 C37 121.8(9) . .
C5 C23 O3 117.7(10) . .
C37 C23 O3 120.2(10) . .
C26 C24 C11 119.0(8) . .
C19 C25 C22 111.1(6) . .
C19 C25 C42 112.5(8) . .
C22 C25 C42 111.3(8) . .
C24 C26 C22 122.0(8) . .
C24 C26 O3 119.1(10) . .
C22 C26 O3 118.8(10) . .
C5 C28 C16 121.9(9) . .
C5 C28 N14 117.5(11) . .
C16 C28 N14 120.6(11) . .
C34 C29 C32 121.9(9) . .
C47 N30 C13 126.1(8) . .
C19 C31 C18 124.2(9) . .
C29 C32 N15 119.9(10) . .
C29 C32 C13 118.9(8) . .
N15 C32 C13 121.2(10) . .
C43 C33 C12 114.6(8) . .
C43 C33 C18 114.2(7) . 2_354
C12 C33 C18 109.7(6) . 2_354
C29 C34 C8 120.0(8) . .
C29 C34 O4 121.2(9) . 2_354
C8 C34 O4 118.2(8) . 2_354
C22 C35 C12 125.4(9) . .
C10 C36 O1 118.8(10) . .
C10 C36 C19 121.0(9) . .
O1 C36 C19 119.7(10) . .
C23 C37 O1 119.3(10) . .
C23 C37 C17 118.9(9) . .
O1 C37 C17 121.5(10) . .
O27 C39 N7 121.9(9) . .
O27 C39 C44 119.7(13) . .
N7 C39 C44 118.4(11) . .
C45 C40 C342 116.0(15) . .
C45 C40 P340 102.2(12) . .
C342 C40 P340 78(2) . .
C45 C40 C340 103.3(14) . .
C342 C40 C340 38.4(16) . .
P340 C40 C340 115.9(17) . .
C45 C40 C341 121.5(12) . .
C342 C40 C341 70.2(19) . .
P340 C40 C341 133.7(14) . .
C340 C40 C341 43.5(14) . .
C51 C42 C25 111.2(9) . .
C33 C43 C41 113.6(10) . .
C330 C44 C39 120.4(14) . .
C330 C44 P330 89.3(13) . .
C39 C44 P330 107.7(7) . .
O38 C45 N14 122.1(8) . .
O38 C45 C40 119.8(11) . .
N14 C45 C40 116.1(10) . .
O6 C47 N30 124.3(8) . .
O6 C47 C48 118.1(12) . .
N30 C47 C48 117.6(11) . .
O6 C47 P320 120.9(8) . .
N30 C47 P320 104.3(9) . .
C48 C47 P320 37.6(7) . .
C320 C48 C47 122.1(16) . .
C320 C48 P320 34.5(12) . .
C47 C48 P320 105.4(11) . .
O21 C49 N15 126.1(11) . .
O21 C49 C59 121.5(15) . .
N15 C49 C59 112.3(15) . .
C310 C59 C49 113.1(14) . .
C310 C59 P310 39.1(7) . .
C49 C59 P310 92.6(11) . .
C80 C80 O310 74(3) 2_254 .
C80 C80 O401 75(2) 2_254 2_254
O310 C80 O401 63(2) . 2_254
C80 C80 C311 78(2) 2_254 .
O310 C80 C311 151(3) . .
O401 C80 C311 101(2) 2_254 .
C80 C80 O310 60.1(19) 2_254 2_254
O310 C80 O310 76(4) . 2_254
O401 C80 O310 126(2) 2_254 2_254
C311 C80 O310 98(3) . 2_254
C80 C80 O401 61(2) 2_254 .
O310 C80 O401 126(3) . .
O401 C80 O401 125.5(16) 2_254 .
C311 C80 O401 42(2) . .
O310 C80 O401 56.2(19) 2_254 .
C80 C80 C311 60.7(18) 2_254 2_254
O310 C80 C311 96(3) . 2_254
O401 C80 C311 40.7(17) 2_254 2_254
C311 C80 C311 61(4) . 2_254
O310 C80 C311 120(3) 2_254 2_254
O401 C80 C311 88(2) . 2_254
C103 C100 C101 146(4) . .
C103 C100 C100 29(4) . 2_354
C101 C100 C100 118.7(12) . 2_354
C102 C101 C100 107(3) . .
C102 C101 C332 43(2) . .
C100 C101 C332 150(2) . .
C101 C102 C332 101(4) . .
C101 C102 C102 127(3) . 2_354
C332 C102 C102 127(3) . 2_354
C101 C102 C331 115(3) . .
C332 C102 C331 32(2) . .
C102 C102 C331 118(3) 2_354 .
C100 C103 C100 122(7) 2_354 .
O312 C310 P310 79.2(19) . .
O312 C310 C59 104(2) . .
P310 C310 C59 84.3(13) . .
C310 P310 O312 50.1(12) . .
C310 P310 O311 102.9(16) . .
O312 P310 O311 117.6(16) . .
C310 P310 C59 56.5(11) . .
O312 P310 C59 79.1(13) . .
O311 P310 C59 138.0(13) . .
C310 P310 O310 149(2) . .
O312 P310 O310 111(2) . .
O311 P310 O310 108.3(18) . .
C59 P310 O310 99.2(15) . .
C80 O310 O401 60.6(18) . 2_254
C80 O310 C80 45.7(18) . 2_254
O401 O310 C80 64.0(17) 2_254 2_254
C80 O310 P310 146(4) . .
O401 O310 P310 140(3) 2_254 .
C80 O310 P310 111(3) 2_254 .
O401 C311 C80 73(2) . .
O401 C311 C311 110(4) . 2_254
C80 C311 C311 65(2) . 2_254
O401 C311 C80 57.8(19) . 2_254
C80 C311 C80 41.4(16) . 2_254
C311 C311 C80 53.8(18) 2_254 2_254
C310 O312 P310 50.7(15) . .
C310 O312 C312 99(3) . .
P310 O312 C312 121(3) . .
C312 C312 O312 115.9(19) 2_254 .
P320 C320 O320 77(3) . .
P320 C320 C48 86(2) . .
O320 C320 C48 130(3) . .
P320 C320 O321 61(2) . .
O320 C320 O321 109(3) . .
C48 C320 O321 103.8(19) . .
C320 P320 O320 61(2) . .
C320 P320 O322 167(3) . .
O320 P320 O322 129(3) . .
C320 P320 C48 59(2) . .
O320 P320 C48 104.7(15) . .
O322 P320 C48 108(2) . .
C320 P320 O321 89(2) . .
O320 P320 O321 115.1(16) . .
O322 P320 O321 93(2) . .
C48 P320 O321 104.9(16) . .
C320 P320 C47 83.5(19) . .
O320 P320 C47 97.8(12) . .
O322 P320 C47 86.3(18) . .
C48 P320 C47 37.0(6) . .
O321 P320 C47 137.1(14) . .
C320 O320 P320 42.0(17) . .
P320 O321 C323 113(3) . .
P320 O321 C320 29.4(11) . .
C323 O321 C320 84(2) . .
C322 O322 P320 152(4) . .
O322 C322 P340 141(4) . .
O321 C323 C324 115(4) . .
O402 C324 C323 88(4) . .
C335 C330 C44 122(2) . .
C335 C330 O341 55.0(19) . .
C44 C330 O341 139(2) . .
C335 C330 P330 72.8(18) . .
C44 C330 P330 54.1(11) . .
O341 C330 P330 122(2) . .
O332 P330 O330 105(2) . .
O332 P330 O331 112(2) . .
O330 P330 O331 113(2) . .
O332 P330 C44 103.3(18) . .
O330 P330 C44 110.6(18) . .
O331 P330 C44 112.2(17) . .
O332 P330 C335 48.3(18) . .
O330 P330 C335 89(2) . .
O331 P330 C335 155.3(18) . .
C44 P330 C335 67.0(10) . .
O332 P330 C330 68.8(19) . .
O330 P330 C330 108(2) . .
O331 P330 C330 136.5(18) . .
C44 P330 C330 36.5(7) . .
C335 P330 C330 32.1(8) . .
P330 O330 C331 125(3) . .
C332 C331 O330 135(5) . .
C332 C331 C102 40(3) . .
O330 C331 C102 130(4) . .
C331 C332 C102 109(5) . .
C331 C332 C101 123(4) . .
C102 C332 C101 37(2) . .
P330 O332 C333 121(3) . .
P330 O332 C335 92(2) . .
C333 O332 C335 138(3) . .
O332 C333 C336 103(10) . .
C330 C335 O341 87(3) . .
C330 C335 O332 97(3) . .
O341 C335 O332 172(3) . .
C330 C335 P330 75.1(19) . .
O341 C335 P330 148(3) . .
O332 C335 P330 39.8(15) . .
C342 C340 C341 104(4) . .
C342 C340 C40 59(3) . .
C341 C340 C40 68(2) . .
C322 P340 O342 148(5) . .
C322 P340 C40 95(2) . .
O342 P340 C40 94(3) . .
C322 P340 O341 84(3) . .
O342 P340 O341 116(5) . .
C40 P340 O341 122(2) . .
C322 P340 C342 135(2) . .
O342 P340 C342 48(2) . .
C40 P340 C342 46.9(13) . .
O341 P340 C342 132(3) . .
C335 O341 P340 155(4) . .
C335 O341 C330 37.6(13) . .
P340 O341 C330 162(4) . .
C340 C341 C40 68(2) . .
C340 C341 C342 34.3(19) . .
C40 C341 C342 48.8(14) . .
C340 C342 C40 83(3) . .
C340 C342 O342 168(4) . .
C40 C342 O342 109(3) . .
C340 C342 C341 42(3) . .
C40 C342 C341 61.0(16) . .
O342 C342 C341 143(6) . .
C340 C342 P340 138(3) . .
C40 C342 P340 55.5(15) . .
O342 C342 P340 53.6(18) . .
C341 C342 P340 108.9(19) . .
C342 O342 P340 79(3) . .
C311 O401 C80 82(2) . 2_254
C311 O401 O310 124(2) . 2_254
C80 O401 O310 56.5(12) 2_254 2_254
C311 O401 C80 64.7(16) . .
C80 O401 C80 43.8(15) 2_254 .
O310 O401 C80 59.8(18) 2_254 .

loop_
_geom_bond_atom_site_label_1
_geom_bond_atom_site_label_2
_geom_bond_distance
_geom_bond_site_symmetry_2
O1 C37 1.383(10) .
O1 C36 1.386(10) .
O2 C8 1.375(10) .
O2 C11 1.394(10) .
O3 C23 1.398(9) .
O3 C26 1.421(10) .
O4 C34 1.399(9) 2_354
O4 C20 1.404(9) .
C5 C23 1.352(11) .
C5 C28 1.377(12) .
O6 C47 1.254(12) .
N7 C39 1.335(13) .
N7 C16 1.390(11) .
C8 C34 1.389(12) .
C8 C9 1.398(11) .
C9 C13 1.371(12) .
C10 C20 1.341(11) .
C10 C36 1.374(12) .
C11 C12 1.373(11) .
C11 C24 1.404(11) .
C12 C35 1.406(13) .
C12 C33 1.494(12) .
C13 C32 1.428(13) .
C13 N30 1.429(11) .
N14 C45 1.336(12) .
N14 C28 1.447(11) .
N15 C49 1.369(18) .
N15 C32 1.406(12) .
C16 C17 1.356(12) .
C16 C28 1.428(13) .
C17 C37 1.423(12) .
C18 C31 1.391(11) .
C18 C20 1.425(12) .
C18 C33 1.502(12) 2_354
C19 C31 1.376(12) .
C19 C36 1.393(12) .
C19 C25 1.516(12) .
O21 C49 1.222(16) .
C22 C35 1.371(12) .
C22 C26 1.403(13) .
C22 C25 1.536(12) .
C23 C37 1.362(11) .
C24 C26 1.356(11) .
C25 C42 1.550(12) .
O27 C39 1.206(11) .
C29 C34 1.350(11) .
C29 C32 1.366(12) .
N30 C47 1.301(13) .
C33 C43 1.489(12) .
C33 C18 1.502(12) 2_354
C34 O4 1.399(9) 2_354
O38 C45 1.234(11) .
C39 C44 1.450(13) .
C40 C45 1.503(15) .
C40 C342 1.53(4) .
C40 P340 1.72(3) .
C40 C340 1.77(4) .
C40 C341 1.77(3) .
C41 C43 1.523(17) .
C42 C51 1.521(14) .
C44 C330 1.27(2) .
C44 P330 1.733(17) .
C47 C48 1.474(14) .
C47 P320 2.359(15) .
C48 C320 1.28(2) .
C48 P320 1.491(19) .
C49 C59 1.633(19) .
C59 C310 1.53(2) .
C59 P310 1.829(19) .
C80 C80 1.18(4) 2_254
C80 O310 1.43(2) .
C80 O401 1.50(3) 2_254
C80 C311 1.56(2) .
C80 O310 1.59(5) 2_254
C80 O401 1.65(3) .
C80 C311 1.75(4) 2_254
C100 C103 0.96(3) .
C100 C101 1.369(19) .
C100 C100 1.67(4) 2_354
C101 C102 1.16(4) .
C101 C332 1.92(5) .
C102 C332 1.32(5) .
C102 C102 1.62(8) 2_354
C102 C331 1.96(6) .
C103 C100 0.96(3) 2_354
C310 O312 1.15(3) .
C310 P310 1.160(16) .
P310 O312 1.47(3) .
P310 O311 1.51(3) .
P310 O310 1.93(4) .
O310 O401 1.53(4) 2_254
O310 C80 1.59(5) 2_254
C311 O401 1.15(5) .
C311 C311 1.70(9) 2_254
C311 C80 1.75(4) 2_254
O312 C312 1.64(5) .
C312 C312 1.27(7) 2_254
C320 P320 0.85(3) .
C320 O320 1.10(3) .
C320 O321 1.72(4) .
P320 O320 1.23(3) .
P320 O322 1.48(5) .
P320 O321 1.51(3) .
O321 C323 1.55(2) .
O322 C322 1.45(6) .
C322 P340 1.55(5) .
C323 C324 1.55(2) .
C324 O402 1.31(5) .
C330 C335 1.18(3) .
C330 O341 1.92(5) .
C330 P330 2.14(3) .
P330 O332 1.36(4) .
P330 O330 1.51(4) .
P330 O331 1.58(5) .
P330 C335 2.12(3) .
O330 C331 1.66(6) .
C331 C332 1.08(5) .
O332 C333 1.52(5) .
O332 C335 1.58(4) .
C333 C336 1.55(2) .
C335 O341 1.58(2) .
C340 C342 1.11(4) .
C340 C341 1.31(4) .
P340 O342 1.68(3) .
P340 O341 1.75(3) .
P340 C342 2.04(5) .
C341 C342 1.91(5) .
C342 O342 1.54(5) .
O401 C80 1.50(3) 2_254
O401 O310 1.53(4) 2_254
